data_4070154
loop_
_publ_author_name
'Sun, Yan'
'Zhang, Zhengxing'
'Wang, Xu'
'Li, Xiaoqing'
'Weng, Linhong'
'Zhou, Xigeng'

_publ_section_title
;
 Lanthanide-Induced Diinsertion of Isocyanates into the N&#x2212;H Bond:
 Synthesis, Structure, and Reactivity of Organolanthanides Containing
 Diureido Ligands
;
_journal_issue 21
_journal_name_full Organometallics
_journal_page_first 6320
_journal_paper_doi 10.1021/om900631j
_journal_volume 28
_journal_year 2009
_chemical_formula_sum 'C30 H27 Er N4 O2'
_chemical_formula_weight 642.82
_chemical_name_systematic
;
 ?
;
_space_group_IT_number 2
_symmetry_cell_setting triclinic
_symmetry_space_group_name_Hall '-P 1'
_symmetry_space_group_name_H-M 'P -1'
_atom_sites_solution_hydrogens geom
_atom_sites_solution_primary direct
_atom_sites_solution_secondary difmap
_audit_creation_method SHELXL-97
_cell_angle_alpha 114.294(4)
_cell_angle_beta 100.798(4)
_cell_angle_gamma 98.797(4)
_cell_formula_units_Z 2
_cell_length_a 9.474(3)
_cell_length_b 12.672(4)
_cell_length_c 12.683(4)
_cell_measurement_reflns_used 5726
_cell_measurement_temperature 293(2)
_cell_measurement_theta_max 26.870
_cell_measurement_theta_min 3.230
_cell_volume 1317.5(7)
_computing_cell_refinement 'Bruker SMART'
_computing_data_collection 'Bruker SMART'
_computing_data_reduction 'Bruker SHELXTL'
_computing_molecular_graphics 'Bruker SHELXTL'
_computing_publication_material 'Bruker SHELXTL'
_computing_structure_refinement 'SHELXL-97 (Sheldrick, 1997)'
_computing_structure_solution 'SHELXS-97 (Sheldrick, 1990)'
_diffrn_ambient_temperature 293(2)
_diffrn_measured_fraction_theta_full 0.977
_diffrn_measured_fraction_theta_max 0.977
_diffrn_measurement_device_type 'CCD area detector'
_diffrn_measurement_method 'phi and omega scans'
_diffrn_radiation_monochromator graphite
_diffrn_radiation_source 'fine-focus sealed tube'
_diffrn_radiation_type MoK\a
_diffrn_radiation_wavelength 0.71073
_diffrn_reflns_av_R_equivalents 0.0258
_diffrn_reflns_av_sigmaI/netI 0.0249
_diffrn_reflns_limit_h_max 11
_diffrn_reflns_limit_h_min -11
_diffrn_reflns_limit_k_max 15
_diffrn_reflns_limit_k_min -8
_diffrn_reflns_limit_l_max 14
_diffrn_reflns_limit_l_min -15
_diffrn_reflns_number 5442
_diffrn_reflns_theta_full 25.00
_diffrn_reflns_theta_max 25.00
_diffrn_reflns_theta_min 1.82
_exptl_absorpt_coefficient_mu 3.219
_exptl_absorpt_correction_T_max 0.7828
_exptl_absorpt_correction_T_min 0.6438
_exptl_absorpt_correction_type multi-scan
_exptl_absorpt_process_details sadabs
_exptl_crystal_colour red
_exptl_crystal_density_diffrn 1.620
_exptl_crystal_density_method 'not measured'
_exptl_crystal_description prism
_exptl_crystal_F_000 638
_exptl_crystal_size_max 0.15
_exptl_crystal_size_mid 0.12
_exptl_crystal_size_min 0.08
_refine_diff_density_max 1.335
_refine_diff_density_min -1.420
_refine_diff_density_rms 0.097
_refine_ls_extinction_method none
_refine_ls_goodness_of_fit_ref 0.967
_refine_ls_hydrogen_treatment mixed
_refine_ls_matrix_type full
_refine_ls_number_parameters 338
_refine_ls_number_reflns 4533
_refine_ls_number_restraints 1
_refine_ls_restrained_S_all 0.967
_refine_ls_R_factor_all 0.0297
_refine_ls_R_factor_gt 0.0278
_refine_ls_shift/su_max 0.003
_refine_ls_shift/su_mean 0.000
_refine_ls_structure_factor_coef Fsqd
_refine_ls_weighting_details 'calc w=1/[\s^2^(Fo^2^)+(0.0605P)^2^+0.3541P] where P=(Fo^2^+2Fc^2^)/3'
_refine_ls_weighting_scheme calc
_refine_ls_wR_factor_gt 0.0736
_refine_ls_wR_factor_ref 0.0748
_reflns_number_gt 4250
_reflns_number_total 4533
_reflns_threshold_expression >2sigma(I)
_cod_data_source_file om900631j_si_002.cif
_cod_data_source_block f80326c
_cod_depositor_comments
;
The following automatic conversions were performed:

'_symmetry_cell_setting' value 'Triclinic' changed to 'triclinic'
according to /home/saulius/struct/CIF-dictionaries/cif_core.dic
dictionary named 'cif_core.dic' version 2.4.2 from 2011-04-26.

Automatic conversion script
Id: cif_fix_values 1715 2011-07-08 13:25:40Z adriana 
;
_cod_original_cell_volume 1317.4(7)
_cod_original_sg_symbol_H-M P-1
_cod_database_code 4070154

loop_
_symmetry_equiv_pos_as_xyz
'x, y, z'
'-x, -y, -z'

loop_
_atom_site_label
_atom_site_type_symbol
_atom_site_fract_x
_atom_site_fract_y
_atom_site_fract_z
_atom_site_U_iso_or_equiv
_atom_site_adp_type
_atom_site_occupancy
_atom_site_symmetry_multiplicity
_atom_site_calc_flag
_atom_site_refinement_flags
Er1 Er 1.049410(16) 0.853757(13) 0.731419(13) 0.03245(8) Uani 1 1 d .
O1 O 1.0099(3) 1.0425(2) 0.7961(3) 0.0397(6) Uani 1 1 d .
O2 O 0.5630(3) 0.8663(3) 0.6680(3) 0.0553(8) Uani 1 1 d .
N1 N 0.8628(4) 0.6731(3) 0.6882(3) 0.0430(8) Uani 1 1 d .
N2 N 0.7961(3) 0.8420(3) 0.7209(3) 0.0374(7) Uani 1 1 d .
N3 N 0.7578(3) 1.0261(3) 0.7370(3) 0.0335(6) Uani 1 1 d .
N4 N 0.9294(4) 1.2066(3) 0.8173(4) 0.0508(9) Uani 1 1 d D
H4' H 0.855(4) 1.237(4) 0.806(5) 0.061 Uiso 1 1 d D
C1 C 1.1536(8) 0.7458(6) 0.5504(5) 0.0756(18) Uani 1 1 d .
H1 H 1.2079 0.6929 0.5583 0.091 Uiso 1 1 calc R
C2 C 1.0026(9) 0.7169(6) 0.4986(5) 0.087(2) Uani 1 1 d .
H2 H 0.9365 0.6416 0.4643 0.105 Uiso 1 1 calc R
C3 C 0.9681(7) 0.8247(8) 0.5081(5) 0.079(2) Uani 1 1 d .
H3 H 0.8747 0.8343 0.4818 0.095 Uiso 1 1 calc R
C4 C 1.0994(7) 0.9122(5) 0.5637(4) 0.0657(14) Uani 1 1 d .
H4 H 1.1102 0.9925 0.5818 0.079 Uiso 1 1 calc R
C5 C 1.2091(6) 0.8638(6) 0.5877(5) 0.0649(14) Uani 1 1 d .
H5 H 1.3087 0.9051 0.6246 0.078 Uiso 1 1 calc R
C6 C 1.2309(7) 0.7721(5) 0.8459(5) 0.0650(14) Uani 1 1 d .
H6 H 1.2379 0.6949 0.8005 0.078 Uiso 1 1 calc R
C7 C 1.1298(6) 0.8024(6) 0.9116(5) 0.0716(17) Uani 1 1 d .
H7 H 1.0571 0.7496 0.9190 0.086 Uiso 1 1 calc R
C8 C 1.1567(7) 0.9260(7) 0.9644(5) 0.0756(19) Uani 1 1 d .
H8 H 1.1058 0.9715 1.0143 0.091 Uiso 1 1 calc R
C9 C 1.2748(6) 0.9702(5) 0.9288(5) 0.0669(14) Uani 1 1 d .
H9 H 1.3151 1.0501 0.9493 0.080 Uiso 1 1 calc R
C10 C 1.3187(5) 0.8750(5) 0.8593(5) 0.0622(13) Uani 1 1 d .
H10 H 1.3972 0.8791 0.8255 0.075 Uiso 1 1 calc R
C11 C 0.8403(6) 0.5587(4) 0.6670(5) 0.0548(11) Uani 1 1 d .
H11 H 0.9206 0.5246 0.6629 0.066 Uiso 1 1 calc R
C12 C 0.7043(6) 0.4888(4) 0.6511(5) 0.0575(12) Uani 1 1 d .
H12 H 0.6928 0.4091 0.6354 0.069 Uiso 1 1 calc R
C13 C 0.5835(5) 0.5403(4) 0.6590(4) 0.0495(10) Uani 1 1 d .
C14 C 0.6069(5) 0.6584(4) 0.6814(4) 0.0463(10) Uani 1 1 d .
H14 H 0.5288 0.6951 0.6872 0.056 Uiso 1 1 calc R
C15 C 0.7479(4) 0.7229(3) 0.6955(4) 0.0377(8) Uani 1 1 d .
C16 C 0.4314(6) 0.4696(4) 0.6436(6) 0.0688(14) Uani 1 1 d .
H16A H 0.4287 0.4643 0.7165 0.103 Uiso 1 1 calc R
H16B H 0.4104 0.3906 0.5785 0.103 Uiso 1 1 calc R
H16C H 0.3582 0.5091 0.6258 0.103 Uiso 1 1 calc R
C17 C 0.6977(4) 0.9022(3) 0.7059(3) 0.0358(8) Uani 1 1 d .
C18 C 0.6451(4) 1.0909(3) 0.7326(3) 0.0345(8) Uani 1 1 d .
C19 C 0.6045(5) 1.1141(4) 0.6361(4) 0.0466(10) Uani 1 1 d .
H19 H 0.6510 1.0908 0.5747 0.056 Uiso 1 1 calc R
C20 C 0.4931(6) 1.1730(4) 0.6316(5) 0.0581(12) Uani 1 1 d .
H20 H 0.4643 1.1887 0.5665 0.070 Uiso 1 1 calc R
C21 C 0.4260(5) 1.2079(4) 0.7213(5) 0.0569(12) Uani 1 1 d .
H21 H 0.3514 1.2472 0.7174 0.068 Uiso 1 1 calc R
C22 C 0.4682(5) 1.1851(4) 0.8185(5) 0.0557(12) Uani 1 1 d .
H22 H 0.4222 1.2092 0.8801 0.067 Uiso 1 1 calc R
C23 C 0.5788(5) 1.1263(4) 0.8243(4) 0.0432(9) Uani 1 1 d .
H23 H 0.6079 1.1110 0.8897 0.052 Uiso 1 1 calc R
C24 C 0.9056(4) 1.0879(3) 0.7843(3) 0.0344(8) Uani 1 1 d .
C25 C 1.0642(5) 1.2964(4) 0.8802(4) 0.0497(10) Uani 1 1 d .
C26 C 1.0741(8) 1.3983(5) 0.8647(8) 0.101(3) Uani 1 1 d .
H26 H 0.9996 1.4026 0.8084 0.122 Uiso 1 1 calc R
C27 C 1.1992(9) 1.4959(6) 0.9356(10) 0.126(3) Uani 1 1 d .
H27 H 1.2048 1.5666 0.9288 0.151 Uiso 1 1 calc R
C28 C 1.3112(8) 1.4884(6) 1.0133(8) 0.101(3) Uani 1 1 d .
H28 H 1.3949 1.5525 1.0576 0.121 Uiso 1 1 calc R
C29 C 1.3007(6) 1.3868(5) 1.0265(5) 0.0742(16) Uani 1 1 d .
H29 H 1.3777 1.3819 1.0803 0.089 Uiso 1 1 calc R
C30 C 1.1770(5) 1.2901(4) 0.9611(4) 0.0560(11) Uani 1 1 d .
H30 H 1.1706 1.2215 0.9719 0.067 Uiso 1 1 calc R

loop_
_atom_site_aniso_label
_atom_site_aniso_U_11
_atom_site_aniso_U_22
_atom_site_aniso_U_33
_atom_site_aniso_U_23
_atom_site_aniso_U_13
_atom_site_aniso_U_12
Er1 0.03011(11) 0.03758(12) 0.03544(12) 0.01905(8) 0.01204(7) 0.01359(7)
O1 0.0309(13) 0.0346(13) 0.0545(16) 0.0203(12) 0.0116(12) 0.0112(11)
O2 0.0311(15) 0.0435(16) 0.093(2) 0.0365(16) 0.0071(15) 0.0097(12)
N1 0.0428(19) 0.0370(17) 0.056(2) 0.0228(16) 0.0179(16) 0.0172(14)
N2 0.0331(16) 0.0304(15) 0.0518(19) 0.0197(14) 0.0143(14) 0.0108(13)
N3 0.0298(15) 0.0307(15) 0.0449(17) 0.0200(13) 0.0117(13) 0.0113(12)
N4 0.0388(19) 0.0351(17) 0.080(3) 0.0312(18) 0.0089(18) 0.0089(15)
C1 0.108(5) 0.092(4) 0.055(3) 0.036(3) 0.046(3) 0.064(4)
C2 0.113(6) 0.075(4) 0.037(3) 0.004(3) 0.023(3) -0.013(4)
C3 0.054(3) 0.156(7) 0.044(3) 0.055(4) 0.014(2) 0.047(4)
C4 0.084(4) 0.081(4) 0.049(3) 0.041(3) 0.026(3) 0.025(3)
C5 0.046(3) 0.112(5) 0.055(3) 0.047(3) 0.025(2) 0.024(3)
C6 0.075(4) 0.071(3) 0.057(3) 0.034(3) 0.007(3) 0.040(3)
C7 0.055(3) 0.106(5) 0.069(3) 0.066(4) 0.003(3) 0.003(3)
C8 0.083(4) 0.128(6) 0.038(3) 0.041(3) 0.021(3) 0.072(4)
C9 0.069(3) 0.060(3) 0.061(3) 0.033(3) -0.011(3) 0.008(3)
C10 0.040(2) 0.103(4) 0.060(3) 0.052(3) 0.012(2) 0.019(3)
C11 0.058(3) 0.038(2) 0.077(3) 0.028(2) 0.024(2) 0.025(2)
C12 0.068(3) 0.036(2) 0.075(3) 0.027(2) 0.025(3) 0.016(2)
C13 0.052(3) 0.038(2) 0.061(3) 0.026(2) 0.014(2) 0.0078(19)
C14 0.042(2) 0.037(2) 0.064(3) 0.026(2) 0.018(2) 0.0107(17)
C15 0.038(2) 0.0338(18) 0.045(2) 0.0196(16) 0.0138(16) 0.0116(15)
C16 0.063(3) 0.048(3) 0.096(4) 0.038(3) 0.022(3) 0.002(2)
C17 0.034(2) 0.0352(18) 0.042(2) 0.0204(16) 0.0105(16) 0.0093(15)
C18 0.0319(18) 0.0301(17) 0.043(2) 0.0190(15) 0.0066(15) 0.0080(14)
C19 0.055(3) 0.040(2) 0.045(2) 0.0223(18) 0.0093(19) 0.0104(18)
C20 0.062(3) 0.047(2) 0.065(3) 0.033(2) -0.003(2) 0.017(2)
C21 0.044(2) 0.041(2) 0.084(4) 0.028(2) 0.006(2) 0.0190(19)
C22 0.054(3) 0.049(2) 0.071(3) 0.025(2) 0.028(2) 0.025(2)
C23 0.040(2) 0.048(2) 0.053(2) 0.0294(19) 0.0169(18) 0.0179(18)
C24 0.036(2) 0.0321(18) 0.038(2) 0.0176(16) 0.0133(15) 0.0082(15)
C25 0.041(2) 0.036(2) 0.069(3) 0.021(2) 0.019(2) 0.0052(17)
C26 0.088(5) 0.063(4) 0.151(7) 0.071(4) -0.003(5) -0.007(3)
C27 0.101(6) 0.060(4) 0.205(10) 0.075(6) 0.012(6) -0.014(4)
C28 0.069(4) 0.057(4) 0.135(7) 0.015(4) 0.027(4) -0.011(3)
C29 0.052(3) 0.064(3) 0.069(3) 0.003(3) 0.011(3) 0.000(2)
C30 0.048(3) 0.051(2) 0.061(3) 0.019(2) 0.018(2) 0.008(2)

loop_
_atom_type_symbol
_atom_type_description
_atom_type_scat_dispersion_real
_atom_type_scat_dispersion_imag
_atom_type_scat_source
C C 0.0033 0.0016 'International Tables Vol C Tables 4.2.6.8 and 6.1.1.4'
H H 0.0000 0.0000 'International Tables Vol C Tables 4.2.6.8 and 6.1.1.4'
N N 0.0061 0.0033 'International Tables Vol C Tables 4.2.6.8 and 6.1.1.4'
O O 0.0106 0.0060 'International Tables Vol C Tables 4.2.6.8 and 6.1.1.4'
Er Er -0.2586 4.9576 'International Tables Vol C Tables 4.2.6.8 and 6.1.1.4'

loop_
_geom_angle_atom_site_label_1
_geom_angle_atom_site_label_2
_geom_angle_atom_site_label_3
_geom_angle
O1 Er1 N2 70.15(10)
O1 Er1 N1 124.45(10)
N2 Er1 N1 54.92(11)
O1 Er1 C5 98.75(16)
N2 Er1 C5 133.27(14)
N1 Er1 C5 123.58(16)
O1 Er1 C1 126.32(16)
N2 Er1 C1 125.43(19)
N1 Er1 C1 94.57(19)
C5 Er1 C1 30.0(2)
O1 Er1 C4 77.19(15)
N2 Er1 C4 106.10(16)
N1 Er1 C4 122.88(16)
C5 Er1 C4 29.57(17)
C1 Er1 C4 49.62(19)
O1 Er1 C7 111.93(18)
N2 Er1 C7 100.27(16)
N1 Er1 C7 73.65(15)
C5 Er1 C7 125.17(19)
C1 Er1 C7 113.8(2)
C4 Er1 C7 153.63(19)
O1 Er1 C8 82.93(16)
N2 Er1 C8 99.51(16)
N1 Er1 C8 97.41(19)
C5 Er1 C8 124.76(19)
C1 Er1 C8 131.29(19)
C4 Er1 C8 139.6(2)
C7 Er1 C8 30.4(2)
O1 Er1 C6 129.31(14)
N2 Er1 C6 127.38(16)
N1 Er1 C6 84.29(16)
C5 Er1 C6 95.41(18)
C1 Er1 C6 84.96(19)
C4 Er1 C6 124.83(19)
C7 Er1 C6 30.34(19)
C8 Er1 C6 49.87(17)
O1 Er1 C2 119.4(2)
N2 Er1 C2 95.0(2)
N1 Er1 C2 76.16(16)
C5 Er1 C2 49.87(19)
C1 Er1 C2 30.5(2)
C4 Er1 C2 50.2(2)
C7 Er1 C2 128.6(3)
C8 Er1 C2 156.6(2)
C6 Er1 C2 106.8(2)
O1 Er1 C3 88.35(19)
N2 Er1 C3 84.07(15)
N1 Er1 C3 93.36(19)
C5 Er1 C3 49.63(17)
C1 Er1 C3 50.42(19)
C4 Er1 C3 30.19(19)
C7 Er1 C3 159.6(3)
C8 Er1 C3 168.8(2)
C6 Er1 C3 135.1(2)
C2 Er1 C3 31.1(2)
O1 Er1 C9 80.80(14)
N2 Er1 C9 126.13(16)
N1 Er1 C9 124.07(15)
C5 Er1 C9 94.43(19)
C1 Er1 C9 108.4(2)
C4 Er1 C9 110.37(19)
C7 Er1 C9 50.48(17)
C8 Er1 C9 30.8(2)
C6 Er1 C9 49.64(17)
C2 Er1 C9 138.9(2)
C3 Er1 C9 140.4(2)
C24 O1 Er1 138.1(2)
C11 N1 C15 118.6(4)
C11 N1 Er1 144.9(3)
C15 N1 Er1 96.4(2)
C17 N2 C15 119.9(3)
C17 N2 Er1 138.2(3)
C15 N2 Er1 99.5(2)
C24 N3 C17 126.3(3)
C24 N3 C18 119.6(3)
C17 N3 C18 113.4(3)
C24 N4 C25 128.1(4)
C24 N4 H4' 120(3)
C25 N4 H4' 112(3)
C5 C1 C2 108.4(6)
C5 C1 Er1 75.0(3)
C2 C1 Er1 76.2(3)
C5 C1 H1 125.8
C2 C1 H1 125.8
Er1 C1 H1 115.2
C1 C2 C3 106.3(6)
C1 C2 Er1 73.3(3)
C3 C2 Er1 74.5(3)
C1 C2 H2 126.9
C3 C2 H2 126.9
Er1 C2 H2 117.5
C4 C3 C2 106.6(5)
C4 C3 Er1 74.0(3)
C2 C3 Er1 74.4(3)
C4 C3 H3 126.7
C2 C3 H3 126.7
Er1 C3 H3 117.1
C5 C4 C3 109.1(6)
C5 C4 Er1 74.6(3)
C3 C4 Er1 75.9(3)
C5 C4 H4 125.4
C3 C4 H4 125.4
Er1 C4 H4 116.0
C4 C5 C1 109.6(5)
C4 C5 Er1 75.8(3)
C1 C5 Er1 75.0(3)
C4 C5 H5 125.2
C1 C5 H5 125.2
Er1 C5 H5 115.9
C10 C6 C7 108.2(5)
C10 C6 Er1 76.0(3)
C7 C6 Er1 74.6(3)
C10 C6 H6 125.9
C7 C6 H6 125.9
Er1 C6 H6 115.7
C6 C7 C8 107.2(5)
C6 C7 Er1 75.1(3)
C8 C7 Er1 74.9(3)
C6 C7 H7 126.4
C8 C7 H7 126.4
Er1 C7 H7 115.9
C7 C8 C9 107.6(5)
C7 C8 Er1 74.7(3)
C9 C8 Er1 74.8(3)
C7 C8 H8 126.2
C9 C8 H8 126.2
Er1 C8 H8 116.5
C10 C9 C8 107.1(5)
C10 C9 Er1 76.0(3)
C8 C9 Er1 74.3(3)
C10 C9 H9 126.5
C8 C9 H9 126.5
Er1 C9 H9 115.5
C9 C10 C6 109.9(5)
C9 C10 Er1 74.6(3)
C6 C10 Er1 74.3(3)
C9 C10 H10 125.1
C6 C10 H10 125.1
Er1 C10 H10 117.9
N1 C11 C12 123.2(4)
N1 C11 H11 118.4
C12 C11 H11 118.4
C11 C12 C13 118.6(4)
C11 C12 H12 120.7
C13 C12 H12 120.7
C14 C13 C12 118.2(4)
C14 C13 C16 120.2(4)
C12 C13 C16 121.6(4)
C13 C14 C15 119.7(4)
C13 C14 H14 120.1
C15 C14 H14 120.1
N1 C15 N2 109.1(3)
N1 C15 C14 121.7(4)
N2 C15 C14 129.2(4)
N1 C15 Er1 56.54(19)
N2 C15 Er1 52.59(18)
C14 C15 Er1 177.5(3)
C13 C16 H16A 109.5
C13 C16 H16B 109.5
H16A C16 H16B 109.5
C13 C16 H16C 109.5
H16A C16 H16C 109.5
H16B C16 H16C 109.5
O2 C17 N2 128.5(4)
O2 C17 N3 115.5(3)
N2 C17 N3 116.0(3)
C23 C18 C19 121.0(4)
C23 C18 N3 119.3(3)
C19 C18 N3 119.8(4)
C18 C19 C20 118.9(4)
C18 C19 H19 120.5
C20 C19 H19 120.5
C21 C20 C19 120.7(4)
C21 C20 H20 119.7
C19 C20 H20 119.7
C20 C21 C22 120.1(4)
C20 C21 H21 120.0
C22 C21 H21 120.0
C21 C22 C23 120.0(5)
C21 C22 H22 120.0
C23 C22 H22 120.0
C18 C23 C22 119.3(4)
C18 C23 H23 120.3
C22 C23 H23 120.3
O1 C24 N4 121.3(3)
O1 C24 N3 124.9(3)
N4 C24 N3 113.8(3)
C30 C25 C26 120.0(5)
C30 C25 N4 123.3(4)
C26 C25 N4 116.5(5)
C25 C26 C27 118.7(7)
C25 C26 H26 120.7
C27 C26 H26 120.7
C28 C27 C26 121.1(6)
C28 C27 H27 119.5
C26 C27 H27 119.5
C27 C28 C29 119.5(6)
C27 C28 H28 120.2
C29 C28 H28 120.2
C28 C29 C30 121.1(6)
C28 C29 H29 119.4
C30 C29 H29 119.4
C25 C30 C29 119.6(5)
C25 C30 H30 120.2
C29 C30 H30 120.2

loop_
_geom_bond_atom_site_label_1
_geom_bond_atom_site_label_2
_geom_bond_distance
Er1 O1 2.304(3)
Er1 N2 2.356(3)
Er1 N1 2.456(3)
Er1 C5 2.606(5)
Er1 C1 2.606(5)
Er1 C4 2.620(5)
Er1 C7 2.636(5)
Er1 C8 2.639(5)
Er1 C6 2.642(5)
Er1 C2 2.642(5)
Er1 C3 2.643(5)
Er1 C9 2.645(5)
O1 C24 1.232(5)
O2 C17 1.216(5)
N1 C11 1.336(5)
N1 C15 1.338(5)
N2 C17 1.326(5)
N2 C15 1.387(5)
N3 C24 1.377(5)
N3 C17 1.442(5)
N3 C18 1.449(5)
N4 C24 1.354(5)
N4 C25 1.410(5)
N4 H4' 0.86(2)
C1 C5 1.349(9)
C1 C2 1.379(9)
C1 H1 0.9300
C2 C3 1.415(10)
C2 H2 0.9300
C3 C4 1.371(9)
C3 H3 0.9300
C4 C5 1.334(8)
C4 H4 0.9300
C5 H5 0.9300
C6 C10 1.362(8)
C6 C7 1.381(9)
C6 H6 0.9300
C7 C8 1.385(9)
C7 H7 0.9300
C8 C9 1.405(9)
C8 H8 0.9300
C9 C10 1.350(8)
C9 H9 0.9300
C10 H10 0.9300
C11 C12 1.375(7)
C11 H11 0.9300
C12 C13 1.401(7)
C12 H12 0.9300
C13 C14 1.377(6)
C13 C16 1.508(6)
C14 C15 1.393(6)
C14 H14 0.9300
C16 H16A 0.9600
C16 H16B 0.9600
C16 H16C 0.9600
C18 C23 1.371(6)
C18 C19 1.374(6)
C19 C20 1.388(6)
C19 H19 0.9300
C20 C21 1.355(8)
C20 H20 0.9300
C21 C22 1.381(7)
C21 H21 0.9300
C22 C23 1.383(6)
C22 H22 0.9300
C23 H23 0.9300
C25 C30 1.372(7)
C25 C26 1.377(7)
C26 C27 1.406(9)
C26 H26 0.9300
C27 C28 1.350(12)
C27 H27 0.9300
C28 C29 1.356(10)
C28 H28 0.9300
C29 C30 1.386(7)
C29 H29 0.9300
C30 H30 0.9300
